data_4132210
loop_
_publ_author_name
'Saha, Subhankar'
'Desiraju, Gautam R.'

_publ_section_title
;
 Acid&#x00B7;&#x00B7;&#x00B7;Amide Supramolecular Synthon in Cocrystals:
 From Spectroscopic Detection to Property Engineering.
;
_journal_issue 20
_journal_name_full 'Journal of the American Chemical Society'
_journal_page_first 6361
_journal_page_last 6373
_journal_paper_doi 10.1021/jacs.8b02435
_journal_volume 140
_journal_year 2018
_chemical_formula_sum 'C14 H11 N3 O8'
_chemical_formula_weight 349.26
_space_group_crystal_system monoclinic
_space_group_IT_number 14
_space_group_name_Hall '-P 2ybc'
_space_group_name_H-M_alt 'P 1 21/c 1'
_atom_sites_solution_hydrogens geom
_audit_creation_method SHELXL-2014
_cell_angle_alpha 90
_cell_angle_beta 100.525(4)
_cell_angle_gamma 90
_cell_formula_units_Z 4
_cell_length_a 8.209(5)
_cell_length_b 11.582(6)
_cell_length_c 15.675(8)
_cell_measurement_reflns_used 5384
_cell_measurement_temperature 150(2)
_cell_measurement_theta_max 33.8
_cell_measurement_theta_min 2.2
_cell_volume 1465.3(14)
_computing_cell_refinement
;
CrystalClear-SM Expert 2.0 rc14 (Rigaku, 2009)
;
_computing_data_collection
;
CrystalClear-SM Expert 2.0 rc14 (Rigaku, 2009)
;
_computing_data_reduction
;
CrystalClear-SM Expert 2.0 rc14 (Rigaku, 2009)
;
_computing_structure_refinement 'SHELXL-14 (Sheldrick, 2014)'
_computing_structure_solution 'SHELXL-14 (Sheldrick, 2014)'
_diffrn_ambient_temperature 150(2)
_diffrn_detector_area_resol_mean 13.6612
_diffrn_measured_fraction_theta_full 0.998
_diffrn_measured_fraction_theta_max 0.998
_diffrn_measurement_device
;
XtaLABmini: Fixed Chi 2 circle
;
_diffrn_measurement_device_type
;
Rigaku Mercury375R (2x2 bin mode)
;
_diffrn_measurement_method 'profile data from \w-scans'
_diffrn_radiation_type MoK\a
_diffrn_radiation_wavelength 0.71073
_diffrn_reflns_av_R_equivalents 0.0789
_diffrn_reflns_av_unetI/netI 0.0433
_diffrn_reflns_Laue_measured_fraction_full 0.998
_diffrn_reflns_Laue_measured_fraction_max 0.998
_diffrn_reflns_limit_h_max 10
_diffrn_reflns_limit_h_min -10
_diffrn_reflns_limit_k_max 14
_diffrn_reflns_limit_k_min -14
_diffrn_reflns_limit_l_max 19
_diffrn_reflns_limit_l_min -19
_diffrn_reflns_number 13415
_diffrn_reflns_point_group_measured_fraction_full 0.998
_diffrn_reflns_point_group_measured_fraction_max 0.998
_diffrn_reflns_theta_full 25.242
_diffrn_reflns_theta_max 25.998
_diffrn_reflns_theta_min 2.200
_exptl_absorpt_coefficient_mu 0.133
_exptl_absorpt_correction_T_max 1.000
_exptl_absorpt_correction_T_min 0.869
_exptl_absorpt_correction_type multi-scan
_exptl_absorpt_process_details 'Jacobson, R. (1998) Private communication'
_exptl_crystal_colour Colourless
_exptl_crystal_density_diffrn 1.583
_exptl_crystal_description Block
_exptl_crystal_F_000 720
_exptl_crystal_size_max 0.190
_exptl_crystal_size_mid 0.190
_exptl_crystal_size_min 0.170
_refine_diff_density_max 0.286
_refine_diff_density_min -0.316
_refine_diff_density_rms 0.069
_refine_ls_extinction_method none
_refine_ls_goodness_of_fit_ref 1.130
_refine_ls_hydrogen_treatment constr
_refine_ls_matrix_type full
_refine_ls_number_parameters 226
_refine_ls_number_reflns 2873
_refine_ls_number_restraints 0
_refine_ls_restrained_S_all 1.130
_refine_ls_R_factor_all 0.0432
_refine_ls_R_factor_gt 0.0410
_refine_ls_shift/su_max 0.000
_refine_ls_shift/su_mean 0.000
_refine_ls_structure_factor_coef Fsqd
_refine_ls_weighting_details 'w=1/[\s^2^(Fo^2^)+(0.0647P)^2^+0.3236P] where P=(Fo^2^+2Fc^2^)/3'
_refine_ls_weighting_scheme calc
_refine_ls_wR_factor_gt 0.1195
_refine_ls_wR_factor_ref 0.1226
_reflns_Friedel_coverage 0.000
_reflns_number_gt 2699
_reflns_number_total 2873
_reflns_threshold_expression 'I > 2\s(I)'
_cod_data_source_file ja8b02435_si_004.cif
_cod_data_source_block 1B
_cod_original_sg_symbol_H-M 'P 21/c'
_cod_database_code 4132210
_shelx_space_group_comment
;
The symmetry employed for this shelxl refinement is uniquely defined
by the following loop, which should always be used as a source of
symmetry information in preference to the above space-group names.
They are only intended as comments.
;
_shelx_estimated_absorpt_t_min 0.975
_shelx_estimated_absorpt_t_max 0.978
_shelxl_version_number 2014-3

loop_
_space_group_symop_operation_xyz
'x, y, z'
'-x, y+1/2, -z+1/2'
'-x, -y, -z'
'x, -y-1/2, z-1/2'

loop_
_atom_site_label
_atom_site_type_symbol
_atom_site_fract_x
_atom_site_fract_y
_atom_site_fract_z
_atom_site_U_iso_or_equiv
_atom_site_adp_type
_atom_site_occupancy
_atom_site_site_symmetry_order
_atom_site_calc_flag
_atom_site_refinement_flags_posn
_atom_site_refinement_flags_adp
C003 C 1.04099(15) 0.85548(11) 0.11155(8) 0.0205(3) Uani 1 1 d . .
C005 C 1.16735(16) 1.04296(11) 0.21552(9) 0.0218(3) Uani 1 1 d . .
C006 C 1.06778(16) 0.96134(12) 0.24649(8) 0.0233(3) Uani 1 1 d . .
H006 H 1.0429 0.9691 0.3031 0.028 Uiso 1 1 calc R U
C007 C 1.00519(16) 0.86901(12) 0.19475(9) 0.0230(3) Uani 1 1 d . .
H007 H 0.9368 0.8139 0.2161 0.028 Uiso 1 1 calc R U
C008 C 1.20478(16) 1.03030(12) 0.13284(9) 0.0231(3) Uani 1 1 d . .
H008 H 1.2737 1.0852 0.1117 0.028 Uiso 1 1 calc R U
C009 C 0.96924(16) 0.75560(11) 0.05810(8) 0.0217(3) Uani 1 1 d . .
C010 C 1.14154(16) 0.93784(12) 0.08163(8) 0.0224(3) Uani 1 1 d . .
H010 H 1.1668 0.9301 0.0251 0.027 Uiso 1 1 calc R U
N3 N 1.00511(16) 0.74186(11) -0.02010(8) 0.0294(3) Uani 1 1 d . .
H3A H 0.9638 0.6830 -0.0524 0.035 Uiso 1 1 calc R U
H3B H 1.0703 0.7916 -0.0398 0.035 Uiso 1 1 calc R U
O7 O 1.23137(13) 1.13578(9) 0.26224(7) 0.0291(3) Uani 1 1 d . .
H7 H 1.2017 1.1350 0.3108 0.044 Uiso 1 1 calc R U
O8 O 0.87587(13) 0.68409(9) 0.08596(6) 0.0288(3) Uani 1 1 d . .
C011 C 0.38451(16) 0.73404(12) 0.24651(8) 0.0215(3) Uani 1 1 d . .
C012 C 0.49132(15) 0.78329(11) 0.12232(8) 0.0214(3) Uani 1 1 d . .
C014 C 0.34068(16) 0.60749(11) 0.12465(8) 0.0217(3) Uani 1 1 d . .
C019 C 0.31795(16) 0.63250(12) 0.20856(8) 0.0217(3) Uani 1 1 d . .
H019 H 0.2584 0.5813 0.2389 0.026 Uiso 1 1 calc R U
C020 C 0.42711(16) 0.68350(12) 0.08048(8) 0.0217(3) Uani 1 1 d . .
H020 H 0.4417 0.6673 0.0229 0.026 Uiso 1 1 calc R U
C021 C 0.47372(16) 0.81109(11) 0.20598(8) 0.0216(3) Uani 1 1 d . .
H021 H 0.5204 0.8793 0.2340 0.026 Uiso 1 1 calc R U
C022 C 0.26153(17) 0.50051(12) 0.08217(9) 0.0242(3) Uani 1 1 d . .
N1 N 0.57726(14) 0.86649(11) 0.07493(8) 0.0266(3) Uani 1 1 d . .
N2 N 0.35339(15) 0.76436(10) 0.33309(7) 0.0258(3) Uani 1 1 d . .
O1 O 0.27848(14) 0.48921(9) 0.00101(6) 0.0326(3) Uani 1 1 d . .
H1 H 0.2319 0.4281 -0.0195 0.049 Uiso 1 1 calc R U
O2 O 0.18843(14) 0.43294(9) 0.12089(7) 0.0349(3) Uani 1 1 d . .
O3 O 0.58559(16) 0.84367(11) -0.00004(7) 0.0433(3) Uani 1 1 d . .
O4 O 0.63641(15) 0.95312(10) 0.11302(8) 0.0400(3) Uani 1 1 d . .
O5 O 0.25492(14) 0.70440(10) 0.36354(7) 0.0350(3) Uani 1 1 d . .
O6 O 0.42444(15) 0.84872(10) 0.36918(7) 0.0386(3) Uani 1 1 d . .

loop_
_atom_site_aniso_label
_atom_site_aniso_U_11
_atom_site_aniso_U_22
_atom_site_aniso_U_33
_atom_site_aniso_U_23
_atom_site_aniso_U_13
_atom_site_aniso_U_12
C003 0.0188(6) 0.0227(7) 0.0200(7) 0.0022(5) 0.0034(5) 0.0039(5)
C005 0.0203(6) 0.0217(6) 0.0236(7) 0.0008(5) 0.0049(5) 0.0023(5)
C006 0.0244(6) 0.0268(7) 0.0205(6) -0.0009(5) 0.0091(5) 0.0001(5)
C007 0.0224(6) 0.0251(6) 0.0228(7) 0.0028(5) 0.0076(5) -0.0013(5)
C008 0.0227(6) 0.0243(6) 0.0240(7) 0.0044(5) 0.0087(5) -0.0009(5)
C009 0.0202(6) 0.0238(6) 0.0214(6) 0.0017(5) 0.0047(5) 0.0039(5)
C010 0.0224(6) 0.0273(7) 0.0184(6) 0.0030(5) 0.0063(5) 0.0033(5)
N3 0.0342(7) 0.0332(6) 0.0236(6) -0.0061(5) 0.0128(5) -0.0097(5)
O7 0.0353(6) 0.0281(5) 0.0267(5) -0.0058(4) 0.0131(4) -0.0084(4)
O8 0.0372(6) 0.0292(5) 0.0220(5) -0.0023(4) 0.0107(4) -0.0084(4)
C011 0.0221(6) 0.0262(7) 0.0163(6) -0.0005(5) 0.0042(5) 0.0057(5)
C012 0.0179(6) 0.0251(7) 0.0219(6) 0.0052(5) 0.0054(5) 0.0030(5)
C014 0.0215(6) 0.0242(7) 0.0198(6) -0.0001(5) 0.0053(5) 0.0029(5)
C019 0.0208(6) 0.0249(7) 0.0208(7) 0.0026(5) 0.0075(5) 0.0021(5)
C020 0.0211(6) 0.0281(7) 0.0169(6) 0.0014(5) 0.0057(5) 0.0042(5)
C021 0.0198(6) 0.0232(6) 0.0214(6) -0.0002(5) 0.0025(5) 0.0036(5)
C022 0.0247(7) 0.0272(7) 0.0224(7) -0.0023(5) 0.0090(5) -0.0001(5)
N1 0.0240(6) 0.0304(6) 0.0260(6) 0.0058(5) 0.0061(5) 0.0003(5)
N2 0.0305(6) 0.0290(6) 0.0189(6) -0.0006(5) 0.0072(5) 0.0053(5)
O1 0.0459(6) 0.0337(6) 0.0204(5) -0.0070(4) 0.0120(4) -0.0117(5)
O2 0.0449(6) 0.0357(6) 0.0284(6) -0.0080(4) 0.0185(5) -0.0138(5)
O3 0.0537(7) 0.0534(7) 0.0270(6) 0.0043(5) 0.0180(5) -0.0147(6)
O4 0.0457(7) 0.0318(6) 0.0446(7) -0.0004(5) 0.0140(5) -0.0127(5)
O5 0.0443(6) 0.0387(6) 0.0271(5) -0.0011(5) 0.0202(5) -0.0007(5)
O6 0.0540(7) 0.0388(6) 0.0237(5) -0.0103(5) 0.0093(5) -0.0080(5)

loop_
_atom_type_symbol
_atom_type_description
_atom_type_scat_dispersion_real
_atom_type_scat_dispersion_imag
_atom_type_scat_source
C C 0.0033 0.0016 'International Tables Vol C Tables 4.2.6.8 and 6.1.1.4'
H H 0.0000 0.0000 'International Tables Vol C Tables 4.2.6.8 and 6.1.1.4'
N N 0.0061 0.0033 'International Tables Vol C Tables 4.2.6.8 and 6.1.1.4'
O O 0.0106 0.0060 'International Tables Vol C Tables 4.2.6.8 and 6.1.1.4'

loop_
_geom_angle_atom_site_label_1
_geom_angle_atom_site_label_2
_geom_angle_atom_site_label_3
_geom_angle
C007 C003 C010 118.34(12)
C007 C003 C009 118.98(12)
C010 C003 C009 122.68(12)
O7 C005 C008 117.23(12)
O7 C005 C006 123.05(12)
C008 C005 C006 119.72(12)
C007 C006 C005 119.92(12)
C007 C006 H006 120.0
C005 C006 H006 120.0
C006 C007 C003 121.01(12)
C006 C007 H007 119.5
C003 C007 H007 119.5
C010 C008 C005 119.92(12)
C010 C008 H008 120.0
C005 C008 H008 120.0
O8 C009 N3 119.69(12)
O8 C009 C003 121.34(12)
N3 C009 C003 118.97(12)
C008 C010 C003 121.10(12)
C008 C010 H010 119.5
C003 C010 H010 119.5
C009 N3 H3A 120.0
C009 N3 H3B 120.0
H3A N3 H3B 120.0
C005 O7 H7 109.5
C021 C011 C019 123.51(12)
C021 C011 N2 117.85(12)
C019 C011 N2 118.59(12)
C021 C012 C020 123.14(12)
C021 C012 N1 117.93(12)
C020 C012 N1 118.89(12)
C020 C014 C019 120.46(13)
C020 C014 C022 121.42(12)
C019 C014 C022 118.03(12)
C011 C019 C014 118.18(12)
C011 C019 H019 120.9
C014 C019 H019 120.9
C012 C020 C014 118.48(12)
C012 C020 H020 120.8
C014 C020 H020 120.8
C011 C021 C012 116.22(12)
C011 C021 H021 121.9
C012 C021 H021 121.9
O2 C022 O1 124.77(13)
O2 C022 C014 121.66(12)
O1 C022 C014 113.56(12)
O3 N1 O4 124.20(12)
O3 N1 C012 117.44(12)
O4 N1 C012 118.36(12)
O6 N2 O5 124.41(12)
O6 N2 C011 118.03(12)
O5 N2 C011 117.54(12)
C022 O1 H1 109.5

loop_
_geom_bond_atom_site_label_1
_geom_bond_atom_site_label_2
_geom_bond_distance
C003 C007 1.3969(19)
C003 C010 1.3975(19)
C003 C009 1.4856(19)
C005 O7 1.3518(17)
C005 C008 1.3934(19)
C005 C006 1.3937(19)
C006 C007 1.383(2)
C006 H006 0.9500
C007 H007 0.9500
C008 C010 1.381(2)
C008 H008 0.9500
C009 O8 1.2596(17)
C009 N3 1.3215(18)
C010 H010 0.9500
N3 H3A 0.8800
N3 H3B 0.8800
O7 H7 0.8400
C011 C021 1.381(2)
C011 C019 1.385(2)
C011 N2 1.4687(17)
C012 C021 1.383(2)
C012 C020 1.385(2)
C012 N1 1.4729(18)
C014 C020 1.3919(19)
C014 C019 1.3922(19)
C014 C022 1.498(2)
C019 H019 0.9500
C020 H020 0.9500
C021 H021 0.9500
C022 O2 1.2142(17)
C022 O1 1.3113(17)
N1 O3 1.2187(18)
N1 O4 1.2218(17)
N2 O6 1.2224(17)
N2 O5 1.2265(17)
O1 H1 0.8400

loop_
_geom_hbond_atom_site_label_D
_geom_hbond_atom_site_label_H
_geom_hbond_atom_site_label_A
_geom_hbond_distance_DH
_geom_hbond_distance_HA
_geom_hbond_distance_DA
_geom_hbond_angle_DHA
_geom_hbond_site_symmetry_A
C006 H006 O2 0.95 2.46 3.233(2) 138.9 2_655
C008 H008 O3 0.95 2.41 3.276(2) 151.2 3_775
N3 H3A O2 0.88 2.01 2.8640(19) 164.5 3_665
N3 H3B O5 0.88 2.33 3.0475(19) 138.7 4_675
O7 H7 O8 0.84 1.93 2.7414(18) 162.0 2_755
C020 H020 O6 0.95 2.40 3.329(2) 167.4 4_575
O1 H1 O8 0.84 1.79 2.6194(16) 166.9 3_665
C006 H006 O2 0.95 2.46 3.233(2) 138.9 2_655
C008 H008 O3 0.95 2.41 3.276(2) 151.2 3_775
N3 H3A O2 0.88 2.01 2.8640(19) 164.5 3_665
N3 H3B O5 0.88 2.33 3.0475(19) 138.7 4_675
O7 H7 O8 0.84 1.93 2.7414(18) 162.0 2_755
C020 H020 O6 0.95 2.40 3.329(2) 167.4 4_575
O1 H1 O8 0.84 1.79 2.6194(16) 166.9 3_665

loop_
_geom_torsion_atom_site_label_1
_geom_torsion_atom_site_label_2
_geom_torsion_atom_site_label_3
_geom_torsion_atom_site_label_4
_geom_torsion
O7 C005 C006 C007 179.38(12)
C008 C005 C006 C007 -0.7(2)
C005 C006 C007 C003 0.4(2)
C010 C003 C007 C006 -0.15(19)
C009 C003 C007 C006 -179.31(12)
O7 C005 C008 C010 -179.32(11)
C006 C005 C008 C010 0.8(2)
C007 C003 C009 O8 0.78(18)
C010 C003 C009 O8 -178.34(12)
C007 C003 C009 N3 -179.01(12)
C010 C003 C009 N3 1.87(19)
C005 C008 C010 C003 -0.5(2)
C007 C003 C010 C008 0.21(19)
C009 C003 C010 C008 179.34(12)
C021 C011 C019 C014 -0.76(19)
N2 C011 C019 C014 176.66(11)
C020 C014 C019 C011 -0.46(19)
C022 C014 C019 C011 -177.07(11)
C021 C012 C020 C014 0.01(19)
N1 C012 C020 C014 -177.61(11)
C019 C014 C020 C012 0.81(19)
C022 C014 C020 C012 177.31(11)
C019 C011 C021 C012 1.53(19)
N2 C011 C021 C012 -175.91(11)
C020 C012 C021 C011 -1.14(19)
N1 C012 C021 C011 176.51(11)
C020 C014 C022 O2 178.72(13)
C019 C014 C022 O2 -4.7(2)
C020 C014 C022 O1 -1.82(19)
C019 C014 C022 O1 174.76(12)
C021 C012 N1 O3 -176.77(12)
C020 C012 N1 O3 0.98(18)
C021 C012 N1 O4 3.72(18)
C020 C012 N1 O4 -178.53(12)
C021 C011 N2 O6 -8.72(18)
C019 C011 N2 O6 173.71(12)
C021 C011 N2 O5 169.83(12)
C019 C011 N2 O5 -7.74(18)
